data_7119213
loop_
_publ_author_name
'Tan, Davin'
'Fri\<s\<ci\'c, Tomislav'

_publ_section_title
;
 Carbodiimide insertion into sulfonimides: one-step route to azepine
 derivatives via a two-atom saccharin ring expansion.
;
_journal_issue 5
_journal_name_full 'Chemical communications (Cambridge, England)'
_journal_page_first 901
_journal_page_last 904
_journal_paper_doi 10.1039/c6cc07331j
_journal_volume 53
_journal_year 2017
_chemical_formula_sum 'C10 H9 Cl N2 O4 S'
_chemical_formula_weight 288.70
_chemical_name_systematic
;
 ?
;
_space_group_crystal_system monoclinic
_space_group_IT_number 14
_space_group_name_Hall '-P 2ybc'
_space_group_name_H-M_alt 'P 1 21/c 1'
_symmetry_space_group_name_Hall '-P 2ybc'
_symmetry_space_group_name_H-M 'P 1 21/c 1'
_atom_sites_solution_hydrogens geom
_audit_creation_method SHELXL-2013
_audit_update_record
;
2016-07-16 deposited with the CCDC.
2016-12-15 downloaded from the CCDC.
;
_cell_angle_alpha 90
_cell_angle_beta 96.718(2)
_cell_angle_gamma 90
_cell_formula_units_Z 4
_cell_length_a 11.8316(16)
_cell_length_b 14.0713(19)
_cell_length_c 7.0351(10)
_cell_measurement_reflns_used 3505
_cell_measurement_temperature 150(2)
_cell_measurement_theta_max 25.18
_cell_measurement_theta_min 2.26
_cell_volume 1163.2(3)
_computing_structure_refinement 'SHELXL-2013 (Sheldrick, 2013)'
_diffrn_ambient_temperature 150(2)
_diffrn_measured_fraction_theta_full 1.000
_diffrn_measured_fraction_theta_max 0.995
_diffrn_measurement_device_type 'Bruker APEX-II CCD'
_diffrn_radiation_type MoK\a
_diffrn_radiation_wavelength 0.71073
_diffrn_reflns_av_R_equivalents 0.0542
_diffrn_reflns_av_unetI/netI 0.0366
_diffrn_reflns_Laue_measured_fraction_full 1.000
_diffrn_reflns_Laue_measured_fraction_max 0.995
_diffrn_reflns_limit_h_max 14
_diffrn_reflns_limit_h_min -14
_diffrn_reflns_limit_k_max 16
_diffrn_reflns_limit_k_min -16
_diffrn_reflns_limit_l_max 8
_diffrn_reflns_limit_l_min -8
_diffrn_reflns_number 11594
_diffrn_reflns_point_group_measured_fraction_full 1.000
_diffrn_reflns_point_group_measured_fraction_max 0.995
_diffrn_reflns_theta_full 25.242
_diffrn_reflns_theta_max 25.426
_diffrn_reflns_theta_min 1.733
_exptl_absorpt_coefficient_mu 0.516
_exptl_crystal_colour Colorless
_exptl_crystal_density_diffrn 1.649
_exptl_crystal_description Block
_exptl_crystal_F_000 592
_exptl_crystal_size_max 0.6
_exptl_crystal_size_mid 0.3
_exptl_crystal_size_min 0.3
_refine_diff_density_max 0.337
_refine_diff_density_min -0.366
_refine_diff_density_rms 0.067
_refine_ls_extinction_method none
_refine_ls_goodness_of_fit_ref 1.065
_refine_ls_hydrogen_treatment constr
_refine_ls_matrix_type full
_refine_ls_number_parameters 163
_refine_ls_number_reflns 2137
_refine_ls_number_restraints 0
_refine_ls_restrained_S_all 1.065
_refine_ls_R_factor_all 0.0425
_refine_ls_R_factor_gt 0.0341
_refine_ls_shift/su_max 0.001
_refine_ls_shift/su_mean 0.000
_refine_ls_structure_factor_coef Fsqd
_refine_ls_weighting_details 'w=1/[\s^2^(Fo^2^)+(0.0375P)^2^+0.6644P] where P=(Fo^2^+2Fc^2^)/3'
_refine_ls_weighting_scheme calc
_refine_ls_wR_factor_gt 0.0838
_refine_ls_wR_factor_ref 0.0893
_reflns_Friedel_coverage 0.000
_reflns_number_gt 1808
_reflns_number_total 2137
_reflns_threshold_expression 'I > 2\s(I)'
_cod_data_source_file c6cc07331j2.cif
_cod_data_source_block 10
_cod_depositor_comments 'Adding full bibliography for 7119206--7119214.cif.'
_cod_database_code 7119213
_shelx_space_group_comment
;
The symmetry employed for this shelxl refinement is uniquely defined
by the following loop, which should always be used as a source of
symmetry information in preference to the above space-group names.
They are only intended as comments.
;
_shelx_estimated_absorpt_t_min 0.745
_shelx_estimated_absorpt_t_max 0.928
_shelxl_version_number 2013-4

loop_
_space_group_symop_operation_xyz
'x, y, z'
'-x, y+1/2, -z+1/2'
'-x, -y, -z'
'x, -y-1/2, z-1/2'

loop_
_atom_site_label
_atom_site_type_symbol
_atom_site_fract_x
_atom_site_fract_y
_atom_site_fract_z
_atom_site_U_iso_or_equiv
_atom_site_adp_type
_atom_site_occupancy
_atom_site_site_symmetry_order
_atom_site_calc_flag
_atom_site_refinement_flags_posn
_atom_site_refinement_flags_adp
C1 C 0.32533(19) 0.36404(16) 0.7737(3) 0.0293(5) Uani 1 1 d . .
H1 H 0.2669 0.3600 0.8552 0.035 Uiso 1 1 calc R U
C2 C 0.43752(19) 0.37120(15) 0.8537(3) 0.0267(5) Uani 1 1 d . .
H4 H 0.4574 0.3722 0.9885 0.032 Uiso 1 1 calc R U
C3 C 0.51931(17) 0.37679(13) 0.7293(3) 0.0193(4) Uani 1 1 d . .
C4 C 0.80703(18) 0.40213(14) 0.5146(3) 0.0249(5) Uani 1 1 d . .
C5 C 0.9295(2) 0.42216(18) 0.2609(4) 0.0394(6) Uani 1 1 d . .
H7 H 0.9870 0.4422 0.3670 0.047 Uiso 1 1 calc R U
H8 H 0.9272 0.4705 0.1583 0.047 Uiso 1 1 calc R U
C6 C 0.96194(19) 0.32888(17) 0.1862(4) 0.0367(6) Uani 1 1 d . .
H2 H 0.9062 0.3101 0.0767 0.044 Uiso 1 1 calc R U
H9 H 0.9612 0.2800 0.2872 0.044 Uiso 1 1 calc R U
C7 C 0.49188(17) 0.37623(13) 0.5324(3) 0.0183(4) Uani 1 1 d . .
C8 C 0.37977(17) 0.36909(14) 0.4529(3) 0.0223(4) Uani 1 1 d . .
H6 H 0.3604 0.3686 0.3180 0.027 Uiso 1 1 calc R U
C9 C 0.29628(18) 0.36265(15) 0.5751(3) 0.0259(5) Uani 1 1 d . .
H5 H 0.2187 0.3572 0.5236 0.031 Uiso 1 1 calc R U
C10 C 0.59195(17) 0.38735(13) 0.4267(3) 0.0206(4) Uani 1 1 d . .
N1 N 0.69044(14) 0.39355(12) 0.5560(2) 0.0202(4) Uani 1 1 d . .
N2 N 0.81803(15) 0.41554(14) 0.3297(3) 0.0310(5) Uani 1 1 d . .
H3 H 0.7564 0.4205 0.2471 0.037 Uiso 1 1 calc R U
O1 O 0.88144(13) 0.39886(11) 0.6475(2) 0.0344(4) Uani 1 1 d . .
O2 O 0.69786(12) 0.47334(10) 0.8862(2) 0.0271(4) Uani 1 1 d . .
O3 O 0.71312(13) 0.29956(11) 0.8738(2) 0.0305(4) Uani 1 1 d . .
O4 O 0.58955(13) 0.39216(11) 0.2538(2) 0.0298(4) Uani 1 1 d . .
S1 S 0.66734(4) 0.38588(4) 0.79129(7) 0.02048(16) Uani 1 1 d . .
Cl1 Cl 1.10155(5) 0.33600(5) 0.11084(9) 0.0435(2) Uani 1 1 d . .

loop_
_atom_site_aniso_label
_atom_site_aniso_U_11
_atom_site_aniso_U_22
_atom_site_aniso_U_33
_atom_site_aniso_U_23
_atom_site_aniso_U_13
_atom_site_aniso_U_12
C1 0.0285(12) 0.0321(12) 0.0289(12) 0.0015(10) 0.0103(10) -0.0029(10)
C2 0.0316(12) 0.0324(12) 0.0168(10) 0.0016(9) 0.0052(9) -0.0030(10)
C3 0.0221(10) 0.0179(10) 0.0176(10) 0.0008(8) 0.0011(8) -0.0002(8)
C4 0.0208(11) 0.0195(11) 0.0355(12) -0.0063(9) 0.0083(10) -0.0006(8)
C5 0.0346(13) 0.0377(14) 0.0506(16) -0.0099(12) 0.0246(12) -0.0075(11)
C6 0.0245(12) 0.0425(14) 0.0450(15) -0.0078(11) 0.0119(11) -0.0013(10)
C7 0.0219(10) 0.0156(10) 0.0174(10) 0.0005(8) 0.0022(8) 0.0024(8)
C8 0.0251(11) 0.0213(10) 0.0198(10) 0.0015(8) -0.0001(9) 0.0010(8)
C9 0.0214(11) 0.0257(11) 0.0303(12) 0.0016(9) 0.0015(9) -0.0004(9)
C10 0.0243(11) 0.0180(10) 0.0195(10) -0.0009(8) 0.0023(8) 0.0026(8)
N1 0.0195(9) 0.0229(9) 0.0184(8) -0.0026(7) 0.0034(7) 0.0016(7)
N2 0.0232(10) 0.0384(11) 0.0336(11) -0.0049(8) 0.0119(8) -0.0013(8)
O1 0.0217(8) 0.0380(9) 0.0422(10) -0.0043(8) -0.0019(7) -0.0025(7)
O2 0.0321(9) 0.0281(8) 0.0207(8) -0.0065(6) 0.0010(6) -0.0061(6)
O3 0.0307(9) 0.0282(8) 0.0303(8) 0.0093(7) -0.0058(7) 0.0012(6)
O4 0.0298(8) 0.0451(10) 0.0151(7) 0.0012(7) 0.0047(6) 0.0027(7)
S1 0.0224(3) 0.0221(3) 0.0162(3) 0.00059(19) -0.0007(2) -0.0009(2)
Cl1 0.0238(3) 0.0691(5) 0.0398(4) -0.0053(3) 0.0126(3) 0.0062(3)

loop_
_atom_type_symbol
_atom_type_description
_atom_type_scat_dispersion_real
_atom_type_scat_dispersion_imag
_atom_type_scat_source
C C 0.0033 0.0016 'International Tables Vol C Tables 4.2.6.8 and 6.1.1.4'
H H 0.0000 0.0000 'International Tables Vol C Tables 4.2.6.8 and 6.1.1.4'
N N 0.0061 0.0033 'International Tables Vol C Tables 4.2.6.8 and 6.1.1.4'
O O 0.0106 0.0060 'International Tables Vol C Tables 4.2.6.8 and 6.1.1.4'
S S 0.1246 0.1234 'International Tables Vol C Tables 4.2.6.8 and 6.1.1.4'
Cl Cl 0.1484 0.1585 'International Tables Vol C Tables 4.2.6.8 and 6.1.1.4'

loop_
_geom_angle_atom_site_label_1
_geom_angle_atom_site_label_2
_geom_angle_atom_site_label_3
_geom_angle
C2 C1 C9 121.3(2)
C2 C1 H1 119.4
C9 C1 H1 119.4
C3 C2 C1 117.16(19)
C3 C2 H4 121.4
C1 C2 H4 121.4
C2 C3 C7 122.27(19)
C2 C3 S1 126.73(16)
C7 C3 S1 111.00(15)
O1 C4 N2 127.9(2)
O1 C4 N1 117.80(19)
N2 C4 N1 114.29(18)
N2 C5 C6 110.04(19)
N2 C5 H7 109.7
C6 C5 H7 109.7
N2 C5 H8 109.7
C6 C5 H8 109.7
H7 C5 H8 108.2
C5 C6 Cl1 109.94(17)
C5 C6 H2 109.7
Cl1 C6 H2 109.7
C5 C6 H9 109.7
Cl1 C6 H9 109.7
H2 C6 H9 108.2
C8 C7 C3 120.44(18)
C8 C7 C10 126.28(18)
C3 C7 C10 113.24(18)
C7 C8 C9 118.27(19)
C7 C8 H6 120.9
C9 C8 H6 120.9
C8 C9 C1 120.6(2)
C8 C9 H5 119.7
C1 C9 H5 119.7
O4 C10 N1 124.70(19)
O4 C10 C7 125.66(19)
N1 C10 C7 109.63(16)
C10 N1 C4 128.09(17)
C10 N1 S1 114.26(13)
C4 N1 S1 117.61(14)
C4 N2 C5 121.8(2)
C4 N2 H3 119.1
C5 N2 H3 119.1
O3 S1 O2 118.77(9)
O3 S1 N1 110.56(9)
O2 S1 N1 109.74(9)
O3 S1 C3 111.03(9)
O2 S1 C3 111.65(9)
N1 S1 C3 91.82(9)

loop_
_geom_bond_atom_site_label_1
_geom_bond_atom_site_label_2
_geom_bond_distance
C1 C2 1.383(3)
C1 C9 1.399(3)
C1 H1 0.9500
C2 C3 1.381(3)
C2 H4 0.9500
C3 C7 1.385(3)
C3 S1 1.759(2)
C4 O1 1.208(3)
C4 N2 1.335(3)
C4 N1 1.448(3)
C5 N2 1.460(3)
C5 C6 1.481(3)
C5 H7 0.9900
C5 H8 0.9900
C6 Cl1 1.796(2)
C6 H2 0.9900
C6 H9 0.9900
C7 C8 1.381(3)
C7 C10 1.478(3)
C8 C9 1.387(3)
C8 H6 0.9500
C9 H5 0.9500
C10 O4 1.215(2)
C10 N1 1.395(3)
N1 S1 1.7124(17)
N2 H3 0.8800
O2 S1 1.4262(15)
O3 S1 1.4256(15)

loop_
_geom_hbond_atom_site_label_D
_geom_hbond_atom_site_label_H
_geom_hbond_atom_site_label_A
_geom_hbond_distance_DH
_geom_hbond_distance_HA
_geom_hbond_distance_DA
_geom_hbond_angle_DHA
_geom_hbond_site_symmetry_A
N2 H3 O2 0.88 2.66 3.374(2) 139.1 1_554
N2 H3 O4 0.88 2.02 2.714(2) 134.8 .
C2 H4 O4 0.95 2.31 3.172(3) 151.0 1_556
C6 H2 O3 0.99 2.55 3.486(3) 157.2 1_554
N2 H3 O2 0.88 2.66 3.374(2) 139.1 1_554
N2 H3 O4 0.88 2.02 2.714(2) 134.8 .
C2 H4 O4 0.95 2.31 3.172(3) 151.0 1_556
C6 H2 O3 0.99 2.55 3.486(3) 157.2 1_554

loop_
_geom_torsion_atom_site_label_1
_geom_torsion_atom_site_label_2
_geom_torsion_atom_site_label_3
_geom_torsion_atom_site_label_4
_geom_torsion
C9 C1 C2 C3 -0.1(3)
C1 C2 C3 C7 0.6(3)
C1 C2 C3 S1 -179.74(16)
N2 C5 C6 Cl1 -177.64(17)
C2 C3 C7 C8 -0.6(3)
S1 C3 C7 C8 179.69(15)
C2 C3 C7 C10 177.31(18)
S1 C3 C7 C10 -2.4(2)
C3 C7 C8 C9 0.1(3)
C10 C7 C8 C9 -177.54(18)
C7 C8 C9 C1 0.4(3)
C2 C1 C9 C8 -0.4(3)
C8 C7 C10 O4 0.3(3)
C3 C7 C10 O4 -177.44(19)
C8 C7 C10 N1 179.07(18)
C3 C7 C10 N1 1.3(2)
O4 C10 N1 C4 -3.1(3)
C7 C10 N1 C4 178.09(17)
O4 C10 N1 S1 179.20(16)
C7 C10 N1 S1 0.4(2)
O1 C4 N1 C10 -174.18(19)
N2 C4 N1 C10 7.6(3)
O1 C4 N1 S1 3.4(2)
N2 C4 N1 S1 -174.82(14)
O1 C4 N2 C5 4.3(3)
N1 C4 N2 C5 -177.68(18)
C6 C5 N2 C4 97.1(3)
C10 N1 S1 O3 111.77(14)
C4 N1 S1 O3 -66.16(16)
C10 N1 S1 O2 -115.32(14)
C4 N1 S1 O2 66.75(16)
C10 N1 S1 C3 -1.51(15)
C4 N1 S1 C3 -179.45(14)
C2 C3 S1 O3 69.6(2)
C7 C3 S1 O3 -110.64(15)
C2 C3 S1 O2 -65.4(2)
C7 C3 S1 O2 114.34(15)
C2 C3 S1 N1 -177.48(19)
C7 C3 S1 N1 2.24(15)
